data_1577305
loop_
_publ_author_name
'Fidelius, Jannis'
'Taube, Clemens'
'Schwedtmann, Kai'
'Hennersdorf, Felix'
'Gomila, Rosa Maria'
'Frontera, Antonio'
'Wolf, Robert'
'Weigand, Jan J.'

_publ_section_title
;
 Imidazoliumyl-Substituted Di-and Iso-Tetraphosphanes and Their
 Metal-Mediated Fragmentation Reactions
;
_journal_name_full 'Chemical Science'
_journal_paper_doi 10.1039/D6SC02577C
_journal_year 2026
_chemical_formula_moiety
'C70 H92 N4 P4 Pd2, 1.728(C F3 O3 S), C4 H10 O, 1.424(C6 H4 F2), C3.729 H2.305 F1.97 O0.817 S0.272'
_chemical_formula_sum 'C88 H110 F10 N4 O7 P4 Pd2 S2'
_chemical_formula_weight 1926.59
_space_group_crystal_system monoclinic
_space_group_IT_number 15
_space_group_name_Hall '-I 2ya'
_space_group_name_H-M_alt 'I 1 2/a 1'
_atom_sites_solution_hydrogens geom
_atom_sites_solution_primary dual
_audit_creation_date 2020-05-25
_audit_creation_method
;
Olex2 1.3
(compiled 2020.02.04 svn.rd84adfe8 for OlexSys, GUI svn.r6032)
;
_audit_update_record
;
2026-01-21 deposited with the CCDC.	2026-05-28 downloaded from the CCDC.
;
_cell_angle_alpha 90
_cell_angle_beta 121.4210(10)
_cell_angle_gamma 90
_cell_formula_units_Z 4
_cell_length_a 26.0433(3)
_cell_length_b 16.79110(10)
_cell_length_c 23.4811(2)
_cell_measurement_reflns_used 21046
_cell_measurement_temperature 100.01(10)
_cell_measurement_theta_max 76.3010
_cell_measurement_theta_min 3.2820
_cell_volume 8762.45(16)
_computing_cell_refinement 'CrysAlisPro 1.171.39.46 (Rigaku OD, 2018)'
_computing_data_collection 'CrysAlisPro 1.171.39.46 (Rigaku OD, 2018)'
_computing_data_reduction 'CrysAlisPro 1.171.39.46 (Rigaku OD, 2018)'
_computing_molecular_graphics 'Olex2 1.3 (Dolomanov et al., 2009)'
_computing_publication_material 'Olex2 1.3 (Dolomanov et al., 2009)'
_computing_structure_refinement 'SHELXL 2018/3 (Sheldrick, 2015)'
_computing_structure_solution 'SHELXT 2018/2 (Sheldrick, 2018)'
_diffrn_ambient_environment N~2~
_diffrn_ambient_temperature 100.01(10)
_diffrn_detector 'CCD plate'
_diffrn_detector_area_resol_mean 10.5700
_diffrn_detector_type AtlasS2
_diffrn_measured_fraction_theta_full 1.000
_diffrn_measured_fraction_theta_max 0.984
_diffrn_measurement_details
;
List of Runs (angles in degrees, time in seconds):

  # Type    Start    End  Width  t~exp~   \w     \q     \k     \f   Frames
#--------------------------------------------------------------------------
  1  \w    -39.00  -3.00   0.50    4.50    --  -38.50  31.00 -90.00   72
  2  \w   -112.00 -15.00   0.50    4.50    --  -38.50 -31.00 109.00  194
  3  \w      1.00  27.00   0.50    4.50    --  -38.50  31.00 -90.00   52
  4  \w     21.00 117.00   0.50    4.50    --   42.50  31.00 -90.00  192
  5  \w    117.00 172.00   0.50   18.00    --  111.00  31.00 -90.00  110
  6  \w     41.00 124.00   0.50   18.00    --  111.00 -31.00 109.00  166
  7  \w    -33.00  -8.00   0.50    4.50    --  -38.50 125.00 -60.00   50
  8  \w    -82.00 -10.00   0.50    4.50    --  -38.50 125.00 -90.00  144
  9  \w    -55.00  -9.00   0.50    4.50    --  -38.50 125.00   0.00   92
 10  \w     31.00  96.00   0.50    4.50    --   42.50-125.00-180.00  130
 11  \w     -7.00  18.00   0.50    4.50    --   42.50 -31.00 109.00   50
 12  \w     98.00 129.00   0.50   18.00    --  111.00  45.00 -60.00   62
 13  \w    112.00 139.00   0.50   18.00    --  111.00 125.00-150.00   54
 14  \w     86.00 141.00   0.50   18.00    --  111.00 -77.00-150.00  110
 15  \w     50.00 112.00   0.50   18.00    --  111.00-125.00  30.00  124
 16  \w     70.00  97.00   0.50   18.00    --  111.00 -61.00 150.00   54
 17  \w    111.00 176.00   0.50   18.00    --  111.00  77.00  30.00  130
 18  \w    105.00 156.00   0.50   18.00    --  111.00  77.00-180.00  102
 19  \w    130.00 157.00   0.50   18.00    --  111.00  77.00-150.00   54
 20  \w     47.00 127.00   0.50   18.00    --  111.00 -45.00   0.00  160
 21  \w     39.00  92.00   0.50   18.00    --  111.00 -30.00 -90.00  106
 22  \w     58.00 108.00   0.50   18.00    --  111.00-108.00-162.32  100
 23  \w     42.00 112.00   0.50   18.00    --  111.00-125.00 -30.00  140
 24  \w    129.00 172.00   0.50   18.00    --  111.00  77.00 150.00   86
 25  \w    131.00 167.00   0.50   18.00    --  111.00  45.00 -60.00   72
 26  \w    107.00 138.00   0.50   18.00    --  111.00 -61.00 150.00   62
 27  \w     68.00 107.00   0.50   18.00    --  111.00 -94.00  90.00   78
 28  \w     90.00 165.00   0.50   18.00    --  111.00  45.00 -30.00  150
 29  \w     97.00 133.00   0.50   18.00    --  111.00 -61.00  30.00   72
 30  \w     79.00 106.00   0.50   18.00    --  111.00 -94.00   0.00   54
 31  \w     80.00  91.00   0.50   18.00    --  111.00-125.00-150.00   22
;
_diffrn_measurement_device 'four-circle diffractometer'
_diffrn_measurement_device_type 'SuperNova, Dual, Cu at home/near, AtlasS2'
_diffrn_measurement_method '\w scans'
_diffrn_orient_matrix_type 'CrysAlisPro convention (1999,Acta A55,543-557)'
_diffrn_orient_matrix_UB_11 0.0271365000
_diffrn_orient_matrix_UB_12 0.0616712000
_diffrn_orient_matrix_UB_13 -0.0255569000
_diffrn_orient_matrix_UB_21 0.0047773000
_diffrn_orient_matrix_UB_22 0.0605209000
_diffrn_orient_matrix_UB_23 0.0518646000
_diffrn_orient_matrix_UB_31 0.0636160000
_diffrn_orient_matrix_UB_32 -0.0308371000
_diffrn_orient_matrix_UB_33 0.0506226000
_diffrn_radiation_monochromator mirror
_diffrn_radiation_probe x-ray
_diffrn_radiation_type 'Cu K\a'
_diffrn_radiation_wavelength 1.54184
_diffrn_reflns_av_R_equivalents 0.0446
_diffrn_reflns_av_unetI/netI 0.0301
_diffrn_reflns_Laue_measured_fraction_full 1.000
_diffrn_reflns_Laue_measured_fraction_max 0.984
_diffrn_reflns_limit_h_max 32
_diffrn_reflns_limit_h_min -31
_diffrn_reflns_limit_k_max 20
_diffrn_reflns_limit_k_min -21
_diffrn_reflns_limit_l_max 29
_diffrn_reflns_limit_l_min -27
_diffrn_reflns_number 40986
_diffrn_reflns_point_group_measured_fraction_full 1.000
_diffrn_reflns_point_group_measured_fraction_max 0.984
_diffrn_reflns_theta_full 67.684
_diffrn_reflns_theta_max 76.803
_diffrn_reflns_theta_min 3.299
_diffrn_source 'micro-focus sealed X-ray tube'
_diffrn_source_type 'SuperNova (Cu) X-ray Source'
_exptl_absorpt_coefficient_mu 5.096
_exptl_absorpt_correction_T_max 0.896
_exptl_absorpt_correction_T_min 0.634
_exptl_absorpt_correction_type gaussian
_exptl_absorpt_process_details
;
CrysAlisPro 1.171.39.46 (Rigaku Oxford Diffraction, 2018)
Numerical absorption correction based on gaussian integration over
			a multifaceted crystal model
Empirical absorption correction using spherical harmonics,
 implemented in SCALE3 ABSPACK scaling algorithm.
;
_exptl_crystal_colour orange
_exptl_crystal_colour_primary orange
_exptl_crystal_density_diffrn 1.460
_exptl_crystal_description block
_exptl_crystal_F_000 3984
_exptl_crystal_size_max 0.144
_exptl_crystal_size_mid 0.09
_exptl_crystal_size_min 0.06
_refine_diff_density_max 0.865
_refine_diff_density_min -0.883
_refine_diff_density_rms 0.095
_refine_ls_extinction_method none
_refine_ls_goodness_of_fit_ref 1.054
_refine_ls_hydrogen_treatment constr
_refine_ls_matrix_type full
_refine_ls_number_parameters 617
_refine_ls_number_reflns 9092
_refine_ls_number_restraints 911
_refine_ls_restrained_S_all 1.047
_refine_ls_R_factor_all 0.0458
_refine_ls_R_factor_gt 0.0431
_refine_ls_shift/su_max 0.003
_refine_ls_shift/su_mean 0.000
_refine_ls_structure_factor_coef Fsqd
_refine_ls_weighting_details 'w=1/[\s^2^(Fo^2^)+(0.0795P)^2^+12.3114P] where P=(Fo^2^+2Fc^2^)/3'
_refine_ls_weighting_scheme calc
_refine_ls_wR_factor_gt 0.1158
_refine_ls_wR_factor_ref 0.1188
_reflns_Friedel_coverage 0.000
_reflns_number_gt 8436
_reflns_number_total 9092
_reflns_threshold_expression 'I > 2\s(I)'
_cod_data_source_file d6sc02577c2.cif
_cod_data_source_block jjw1213
_cod_database_code 1577305
_shelx_shelxl_version_number 2018/3
_chemical_oxdiff_formula C88H110F10N4O7P4Pd2S2
_shelx_space_group_comment
;
The symmetry employed for this shelxl refinement is uniquely defined
by the following loop, which should always be used as a source of
symmetry information in preference to the above space-group names.
They are only intended as comments.
;
_shelx_estimated_absorpt_t_max 0.750
_shelx_estimated_absorpt_t_min 0.527
_reflns_odcompleteness_completeness 99.33
_reflns_odcompleteness_iscentric 1
_reflns_odcompleteness_theta 74.33
_olex2_refinement_description
;
1. Fixed Uiso
 At 1.2 times of:
  All C(H) groups, All C(H,H) groups
 At 1.5 times of:
  All C(H,H,H) groups
2. Uiso/Uaniso restraints and constraints
F1A \\sim F2A \\sim C37B \\sim C38B \\sim C39B \\sim C40B \\sim C41B \\sim C42B
\\sim F1B \\sim F2B \\sim C37A \\sim C38A \\sim C39A \\sim C40A \\sim C41A
\\sim C42A: within 2A with sigma of 0.04 and sigma for terminal atoms of 0.08
within 2A
S1A \\sim F3A \\sim F4A \\sim F5A \\sim O1A \\sim O2A \\sim O3A \\sim C36A
\\sim S1B \\sim F3B \\sim F4B \\sim F5B \\sim O1B \\sim O2B \\sim O3B \\sim
C36B: within 3A with sigma of 0.01 and sigma for terminal atoms of 0.01 within
3A
3. Rigid body (RIGU) restrains
 F1A, F2A, C37B, C38B, C39B, C40B, C41B, C42B, F1B, F2B, C37A, C38A, C39A,
 C40A, C41A, C42A
 with sigma for 1-2 distances of 0.004 and sigma for 1-3 distances of 0.004
 S1A, F3A, F4A, F5A, O1A, O2A, O3A, C36A, S1B, F3B, F4B, F5B, O1B, O2B, O3B,
 C36B
 with sigma for 1-2 distances of 0.004 and sigma for 1-3 distances of 0.004
4. Others
 Sof(F2A)=Sof(C42B)=Sof(H42B)=Sof(C37B)=Sof(C38B)=Sof(C39B)=Sof(H39B)=
 Sof(C40B)=Sof(H40B)=Sof(C41B)=Sof(H41B)=Sof(F1A)=1-FVAR(1)
 Sof(F2B)=Sof(F1B)=Sof(C40A)=Sof(H40A)=Sof(C41A)=Sof(H41A)=Sof(C42A)=Sof(H42A)=
 Sof(C37A)=Sof(H37A)=Sof(C38A)=Sof(C39A)=FVAR(1)
 Sof(S1B)=Sof(O1B)=Sof(O2B)=Sof(O3B)=Sof(C36B)=Sof(F3B)=Sof(F5B)=Sof(F4B)=1-
 FVAR(2)
 Sof(S1A)=Sof(F4A)=Sof(F3A)=Sof(O3A)=Sof(F5A)=Sof(O1A)=Sof(O2A)=Sof(C36A)=
 FVAR(2)
5.a Ternary CH refined with riding coordinates:
 C2(H2), C12(H12), C9(H9)
5.b Secondary CH2 refined with riding coordinates:
 C17(H17A,H17B), C13(H13A,H13B), C14(H14A,H14B), C16(H16A,H16B), C15(H15A,
 H15B), C43(H43A,H43B)
5.c Aromatic/amide H refined with riding coordinates:
 C26(H26), C29(H29), C35(H35), C27(H27), C25(H25), C23(H23), C31(H31),
 C34(H34), C28(H28), C33(H33), C32(H32), C19(H19), C22(H22), C20(H20), C21(H21),
  C40A(H40A), C41A(H41A), C42A(H42A), C37A(H37A), C42B(H42B), C39B(H39B),
 C40B(H40B), C41B(H41B)
5.d Fitted hexagon refined as free rotating group:
 C40A(C41A,C42A,C37A,C38A,C39A), C42B(C37B,C38B,C39B,C40B,C41B)
5.e Idealised Me refined as rotating group:
 C10(H10A,H10B,H10C), C3(H3A,H3B,H3C), C11(H11A,H11B,H11C), C4(H4A,H4B,H4C),
 C8(H8A,H8B,H8C), C6(H6A,H6B,H6C), C44(H44A,H44B,H44C)
;
_olex2_submission_special_instructions 'No special instructions were received'
_oxdiff_exptl_absorpt_empirical_details
;
Empirical correction (ABSPACK) includes:
- Absorption correction using spherical harmonics
- Frame scaling
- Detector area scaling
;
_oxdiff_exptl_absorpt_empirical_full_max 2.770
_oxdiff_exptl_absorpt_empirical_full_min 0.714

loop_
_space_group_symop_operation_xyz
'x, y, z'
'-x+1/2, y, -z'
'x+1/2, y+1/2, z+1/2'
'-x+1, y+1/2, -z+1/2'
'-x, -y, -z'
'x-1/2, -y, z'
'-x+1/2, -y+1/2, -z+1/2'
'x, -y+1/2, z+1/2'

loop_
_atom_site_label
_atom_site_type_symbol
_atom_site_fract_x
_atom_site_fract_y
_atom_site_fract_z
_atom_site_U_iso_or_equiv
_atom_site_adp_type
_atom_site_occupancy
_atom_site_site_symmetry_order
_atom_site_calc_flag
_atom_site_refinement_flags_posn
_atom_site_refinement_flags_adp
_atom_site_refinement_flags_occupancy
_atom_site_disorder_assembly
_atom_site_disorder_group
Pd1 Pd 0.33377(2) 0.64702(2) 0.56467(2) 0.02014(8) Uani 1 1 d . . . . .
P1 P 0.24151(3) 0.69985(4) 0.53943(3) 0.02107(13) Uani 1 1 d . . . . .
P2 P 0.40423(3) 0.58477(4) 0.54758(3) 0.02228(14) Uani 1 1 d . . . . .
S1A S 1.09918(5) 0.56092(5) 0.93153(5) 0.0374(3) Uani 0.864(3) 1 d . U P A 1
O4 O 1.250000 0.30399(19) 1.000000 0.0466(8) Uani 1 2 d S T P . .
F4A F 1.09942(19) 0.5541(3) 1.0430(3) 0.0527(9) Uani 0.864(3) 1 d . U P A 1
F3A F 1.04531(16) 0.4635(2) 0.97190(18) 0.0546(8) Uani 0.864(3) 1 d . U P A 1
O3A O 1.1093(2) 0.6444(4) 0.9387(4) 0.0420(9) Uani 0.864(3) 1 d . U P A 1
N1 N 0.37137(10) 0.57107(14) 0.69873(12) 0.0276(5) Uani 1 1 d . . . . .
N2 N 0.42758(10) 0.67318(14) 0.71330(11) 0.0246(4) Uani 1 1 d . . . . .
F5A F 1.01257(11) 0.58745(18) 0.95441(14) 0.0553(6) Uani 0.864(3) 1 d . U P A 1
C1 C 0.38049(12) 0.63062(16) 0.66661(12) 0.0232(5) Uani 1 1 d . . . . .
O1A O 1.05501(18) 0.5345(2) 0.86465(18) 0.0516(8) Uani 0.864(3) 1 d . U P A 1
C24 C 0.48280(12) 0.57494(15) 0.61538(13) 0.0252(5) Uani 1 1 d . . . . .
C26 C 0.55365(13) 0.53408(16) 0.72873(14) 0.0298(5) Uani 1 1 d . . . . .
H26 H 0.561322 0.512297 0.768846 0.036 Uiso 1 1 calc R U . . .
C30 C 0.40951(12) 0.63028(17) 0.48040(13) 0.0254(5) Uani 1 1 d . . . . .
C29 C 0.53063(12) 0.59884(16) 0.60824(14) 0.0270(5) Uani 1 1 d . . . . .
H29 H 0.523120 0.620287 0.568084 0.032 Uiso 1 1 calc R U . . .
C18 C 0.38381(12) 0.48076(16) 0.52334(13) 0.0261(5) Uani 1 1 d . . . . .
C2 C 0.32391(13) 0.51044(17) 0.66325(15) 0.0317(6) Uani 1 1 d . . . . .
H2 H 0.304516 0.522591 0.615580 0.038 Uiso 1 1 calc R U . . .
C35 C 0.42104(12) 0.71238(17) 0.48492(14) 0.0283(5) Uani 1 1 d . . . . .
H35 H 0.425754 0.741272 0.521144 0.034 Uiso 1 1 calc R U . . .
C27 C 0.60111(13) 0.55887(17) 0.72165(15) 0.0324(6) Uani 1 1 d . . . . .
H27 H 0.640547 0.554258 0.757295 0.039 Uiso 1 1 calc R U . . .
C7 C 0.44939(13) 0.63898(17) 0.77622(15) 0.0297(6) Uani 1 1 d . . . . .
C25 C 0.49498(12) 0.54205(16) 0.67568(14) 0.0274(5) Uani 1 1 d . . . . .
H25 H 0.463345 0.525255 0.680371 0.033 Uiso 1 1 calc R U . . .
C23 C 0.42679(13) 0.42490(17) 0.53132(15) 0.0319(6) Uani 1 1 d . . . . .
H23 H 0.466531 0.440672 0.549104 0.038 Uiso 1 1 calc R U . . .
C31 C 0.40246(12) 0.58773(17) 0.42589(14) 0.0275(5) Uani 1 1 d . . . . .
H31 H 0.395170 0.533211 0.422814 0.033 Uiso 1 1 calc R U . . .
C10 C 0.43508(14) 0.81937(18) 0.73301(15) 0.0327(6) Uani 1 1 d . . . . .
H10A H 0.397238 0.811955 0.730118 0.049 Uiso 1 1 calc R U . . .
H10B H 0.434333 0.868536 0.711722 0.049 Uiso 1 1 calc R U . . .
H10C H 0.466839 0.821029 0.779063 0.049 Uiso 1 1 calc R U . . .
C17 C 0.27813(14) 0.85264(15) 0.59428(15) 0.0281(6) Uani 1 1 d . . . . .
H17A H 0.273798 0.870627 0.552733 0.034 Uiso 1 1 calc R U . . .
H17B H 0.318165 0.830463 0.621800 0.034 Uiso 1 1 calc R U . . .
C34 C 0.42537(13) 0.75015(18) 0.43518(15) 0.0331(6) Uani 1 1 d . . . . .
H34 H 0.433552 0.804420 0.438350 0.040 Uiso 1 1 calc R U . . .
C12 C 0.23116(11) 0.78835(15) 0.57971(12) 0.0224(5) Uani 1 1 d . . . . .
H12 H 0.191125 0.810621 0.549312 0.027 Uiso 1 1 calc R U . . .
C9 C 0.44595(12) 0.75034(16) 0.69823(14) 0.0274(5) Uani 1 1 d . . . . .
H9 H 0.419783 0.759197 0.650112 0.033 Uiso 1 1 calc R U . . .
C3 C 0.27495(14) 0.5169(2) 0.68039(18) 0.0395(7) Uani 1 1 d . . . . .
H3A H 0.243752 0.478938 0.654538 0.059 Uiso 1 1 calc R U . . .
H3B H 0.258311 0.569702 0.670363 0.059 Uiso 1 1 calc R U . . .
H3C H 0.292022 0.506277 0.727034 0.059 Uiso 1 1 calc R U . . .
C28 C 0.58959(12) 0.59032(17) 0.66165(15) 0.0309(6) Uani 1 1 d . . . . .
H28 H 0.621431 0.605902 0.656898 0.037 Uiso 1 1 calc R U . . .
C33 C 0.41756(13) 0.7074(2) 0.38055(15) 0.0352(6) Uani 1 1 d . . . . .
H33 H 0.419941 0.733267 0.346982 0.042 Uiso 1 1 calc R U . . .
C13 C 0.23412(13) 0.76157(17) 0.64380(14) 0.0290(5) Uani 1 1 d . . . . .
H13A H 0.272977 0.737534 0.673911 0.035 Uiso 1 1 calc R U . . .
H13B H 0.203267 0.721949 0.633142 0.035 Uiso 1 1 calc R U . . .
C14 C 0.22467(14) 0.83328(19) 0.67781(15) 0.0333(6) Uani 1 1 d . . . . .
H14A H 0.184645 0.854823 0.648825 0.040 Uiso 1 1 calc R U . . .
H14B H 0.227720 0.816129 0.718917 0.040 Uiso 1 1 calc R U . . .
C32 C 0.40631(13) 0.6268(2) 0.37601(15) 0.0328(6) Uani 1 1 d . . . . .
H32 H 0.401267 0.598396 0.339439 0.039 Uiso 1 1 calc R U . . .
C11 C 0.51047(13) 0.75143(18) 0.71365(16) 0.0339(6) Uani 1 1 d . . . . .
H11A H 0.517853 0.800611 0.698288 0.051 Uiso 1 1 calc R U . . .
H11B H 0.516461 0.707649 0.691442 0.051 Uiso 1 1 calc R U . . .
H11C H 0.537742 0.746706 0.760945 0.051 Uiso 1 1 calc R U . . .
C5 C 0.41346(13) 0.57581(18) 0.76700(15) 0.0329(6) Uani 1 1 d . . . . .
C19 C 0.32454(13) 0.45621(18) 0.49732(16) 0.0334(6) Uani 1 1 d . . . . .
H19 H 0.295490 0.492793 0.491845 0.040 Uiso 1 1 calc R U . . .
C4 C 0.35051(16) 0.42730(19) 0.67271(19) 0.0414(7) Uani 1 1 d . . . . .
H4A H 0.371590 0.413557 0.719208 0.062 Uiso 1 1 calc R U . . .
H4B H 0.377955 0.426294 0.657025 0.062 Uiso 1 1 calc R U . . .
H4C H 0.318747 0.389620 0.647875 0.062 Uiso 1 1 calc R U . . .
F2B F 0.76245(18) 0.6847(3) 0.7085(3) 0.0822(15) Uani 0.712(7) 1 d . U P B 1
C16 C 0.27041(14) 0.92360(18) 0.63045(16) 0.0356(6) Uani 1 1 d . . . . .
H16A H 0.302505 0.961634 0.642380 0.043 Uiso 1 1 calc R U . . .
H16B H 0.232506 0.949924 0.600448 0.043 Uiso 1 1 calc R U . . .
C8 C 0.50542(15) 0.6638(2) 0.83828(15) 0.0375(6) Uani 1 1 d . . . . .
H8A H 0.506641 0.640088 0.876168 0.056 Uiso 1 1 calc R U . . .
H8B H 0.506095 0.720759 0.842247 0.056 Uiso 1 1 calc R U . . .
H8C H 0.539725 0.646623 0.836518 0.056 Uiso 1 1 calc R U . . .
C22 C 0.41073(16) 0.34602(18) 0.51293(19) 0.0383(7) Uani 1 1 d . . . . .
H22 H 0.439559 0.309403 0.517827 0.046 Uiso 1 1 calc R U . . .
C6 C 0.41698(16) 0.5200(2) 0.81847(17) 0.0459(8) Uani 1 1 d . . . . .
H6A H 0.434353 0.470509 0.816370 0.069 Uiso 1 1 calc R U . . .
H6B H 0.377283 0.510608 0.810157 0.069 Uiso 1 1 calc R U . . .
H6C H 0.441578 0.543097 0.861975 0.069 Uiso 1 1 calc R U . . .
O2A O 1.15340(16) 0.5151(2) 0.9692(2) 0.0614(8) Uani 0.864(3) 1 d . U P A 1
C15 C 0.27140(14) 0.8981(2) 0.69330(15) 0.0366(6) Uani 1 1 d . . . . .
H15A H 0.263166 0.943794 0.712549 0.044 Uiso 1 1 calc R U . . .
H15B H 0.311110 0.878187 0.725829 0.044 Uiso 1 1 calc R U . . .
C20 C 0.30895(15) 0.3772(2) 0.47963(18) 0.0402(7) Uani 1 1 d . . . . .
H20 H 0.269378 0.361078 0.462434 0.048 Uiso 1 1 calc R U . . .
C21 C 0.35186(15) 0.32181(19) 0.48731(18) 0.0392(7) Uani 1 1 d . . . . .
H21 H 0.341056 0.268909 0.475315 0.047 Uiso 1 1 calc R U . . .
C36A C 1.06148(19) 0.5417(3) 0.97689(19) 0.0412(7) Uani 0.864(3) 1 d . U P A 1
C43 C 1.2116(2) 0.3500(2) 0.9425(3) 0.0638(12) Uani 1 1 d . . . . .
H43A H 1.235390 0.387698 0.934447 0.077 Uiso 1 1 calc R U . . .
H43B H 1.183557 0.379785 0.949628 0.077 Uiso 1 1 calc R U . . .
F1B F 0.7358(2) 0.6015(3) 0.7870(4) 0.110(2) Uani 0.712(7) 1 d . U P B 1
C44 C 1.1779(2) 0.2970(3) 0.8835(2) 0.0691(12) Uani 1 1 d . . . . .
H44A H 1.150329 0.328196 0.845391 0.104 Uiso 1 1 calc R U . . .
H44B H 1.155921 0.258163 0.892456 0.104 Uiso 1 1 calc R U . . .
H44C H 1.205659 0.270409 0.874692 0.104 Uiso 1 1 calc R U . . .
C40A C 0.8327(3) 0.6238(4) 0.8821(4) 0.075(2) Uani 0.712(7) 1 d G U P B 1
H40A H 0.823492 0.594291 0.909174 0.091 Uiso 0.712(7) 1 calc R U P B 1
C41A C 0.8890(3) 0.6591(6) 0.9093(3) 0.062(2) Uani 0.712(7) 1 d G U P B 1
H41A H 0.917421 0.653239 0.954441 0.074 Uiso 0.712(7) 1 calc R U P B 1
C42A C 0.90271(19) 0.7033(5) 0.8688(3) 0.0570(19) Uani 0.712(7) 1 d G U P B 1
H42A H 0.940363 0.726910 0.886991 0.068 Uiso 0.712(7) 1 calc R U P B 1
C37A C 0.8602(2) 0.7121(3) 0.8013(3) 0.0539(16) Uani 0.712(7) 1 d G U P B 1
H37A H 0.869378 0.741634 0.774273 0.065 Uiso 0.712(7) 1 calc R U P B 1
C38A C 0.80390(19) 0.6768(3) 0.7742(3) 0.0620(16) Uani 0.712(7) 1 d G U P B 1
C39A C 0.79016(19) 0.6326(3) 0.8146(4) 0.072(2) Uani 0.712(7) 1 d G U P B 1
F2A F 0.8378(5) 0.7339(5) 0.7525(5) 0.071(3) Uani 0.288(7) 1 d . U P B 2
C42B C 0.8907(6) 0.6942(11) 0.8630(8) 0.042(3) Uani 0.288(7) 1 d G U P B 2
H42B H 0.924594 0.720452 0.868904 0.051 Uiso 0.288(7) 1 calc R U P B 2
C37B C 0.8379(7) 0.6941(7) 0.8008(6) 0.046(3) Uani 0.288(7) 1 d G U P B 2
C38B C 0.7872(5) 0.6549(7) 0.7920(5) 0.051(3) Uani 0.288(7) 1 d G U P B 2
C39B C 0.7894(6) 0.6158(8) 0.8454(7) 0.060(4) Uani 0.288(7) 1 d G U P B 2
H39B H 0.755527 0.589556 0.839565 0.072 Uiso 0.288(7) 1 calc R U P B 2
C40B C 0.8423(8) 0.6159(13) 0.9077(6) 0.065(4) Uani 0.288(7) 1 d G U P B 2
H40B H 0.843740 0.589796 0.943400 0.078 Uiso 0.288(7) 1 calc R U P B 2
C41B C 0.8929(6) 0.6551(16) 0.9164(6) 0.068(6) Uani 0.288(7) 1 d G U P B 2
H41B H 0.928274 0.655244 0.958071 0.082 Uiso 0.288(7) 1 calc R U P B 2
F1A F 0.7405(6) 0.6561(7) 0.7309(6) 0.080(4) Uani 0.288(7) 1 d . U P B 2
S1B S 1.0678(5) 0.5767(5) 0.9208(4) 0.0528(13) Uiso 0.136(3) 1 d . U P A 2
O1B O 1.0199(9) 0.6176(12) 0.9191(10) 0.0514(18) Uiso 0.136(3) 1 d . U P A 2
O2B O 1.0707(12) 0.5154(17) 0.8764(15) 0.049(2) Uiso 0.136(3) 1 d . U P A 2
O3B O 1.098(2) 0.645(3) 0.935(3) 0.050(2) Uiso 0.136(3) 1 d . U P A 2
C36B C 1.0875(14) 0.5023(19) 0.9887(15) 0.0511(18) Uiso 0.136(3) 1 d . U P A 2
F3B F 1.0879(14) 0.567(2) 1.039(2) 0.047(2) Uiso 0.136(3) 1 d . U P A 2
F5B F 1.1359(8) 0.4594(10) 0.9990(9) 0.057(2) Uiso 0.136(3) 1 d . U P A 2
F4B F 1.0306(11) 0.4805(16) 0.9642(15) 0.049(2) Uiso 0.136(3) 1 d . U P A 2

loop_
_atom_site_aniso_label
_atom_site_aniso_U_11
_atom_site_aniso_U_22
_atom_site_aniso_U_33
_atom_site_aniso_U_23
_atom_site_aniso_U_13
_atom_site_aniso_U_12
Pd1 0.01873(12) 0.02288(12) 0.01965(12) 0.00080(6) 0.01058(9) 0.00178(6)
P1 0.0186(3) 0.0256(3) 0.0197(3) -0.0005(2) 0.0105(2) 0.0005(2)
P2 0.0200(3) 0.0258(3) 0.0221(3) -0.0001(2) 0.0117(2) 0.0027(2)
S1A 0.0469(6) 0.0345(4) 0.0440(5) -0.0094(3) 0.0330(4) -0.0084(4)
O4 0.0448(18) 0.0328(16) 0.060(2) 0.000 0.0254(17) 0.000
F4A 0.061(2) 0.060(2) 0.0323(12) -0.0094(14) 0.0212(15) -0.0167(15)
F3A 0.0655(19) 0.0546(17) 0.0398(13) -0.0038(12) 0.0246(14) -0.0247(13)
O3A 0.049(2) 0.0430(14) 0.0422(15) -0.0081(11) 0.0296(18) -0.0136(18)
N1 0.0261(11) 0.0307(11) 0.0254(11) 0.0061(9) 0.0131(9) 0.0011(9)
N2 0.0241(10) 0.0285(11) 0.0203(10) 0.0005(8) 0.0108(9) 0.0018(8)
F5A 0.0428(11) 0.0781(15) 0.0548(13) -0.0124(11) 0.0323(10) -0.0066(11)
C1 0.0217(12) 0.0287(12) 0.0188(11) 0.0044(9) 0.0104(10) 0.0048(10)
O1A 0.069(2) 0.0555(19) 0.0403(15) -0.0116(13) 0.0355(14) -0.0207(14)
C24 0.0237(12) 0.0253(12) 0.0279(13) -0.0027(10) 0.0142(11) 0.0019(9)
C26 0.0326(14) 0.0277(13) 0.0260(13) 0.0017(10) 0.0132(11) 0.0059(11)
C30 0.0201(12) 0.0317(13) 0.0234(12) 0.0014(10) 0.0107(10) 0.0039(10)
C29 0.0236(12) 0.0313(13) 0.0282(13) -0.0007(10) 0.0150(11) 0.0035(10)
C18 0.0249(12) 0.0289(13) 0.0253(12) -0.0015(10) 0.0136(10) 0.0002(10)
C2 0.0295(14) 0.0305(14) 0.0347(15) 0.0055(11) 0.0165(12) 0.0001(11)
C35 0.0241(12) 0.0344(14) 0.0298(13) -0.0008(11) 0.0165(11) 0.0011(10)
C27 0.0246(13) 0.0321(14) 0.0314(14) -0.0021(11) 0.0082(11) 0.0052(10)
C7 0.0270(14) 0.0369(14) 0.0251(14) 0.0048(10) 0.0134(12) 0.0068(10)
C25 0.0287(13) 0.0245(12) 0.0304(13) 0.0010(10) 0.0163(11) 0.0041(10)
C23 0.0254(13) 0.0319(14) 0.0396(15) -0.0029(11) 0.0179(12) 0.0009(11)
C31 0.0228(12) 0.0345(14) 0.0255(13) -0.0016(10) 0.0128(10) 0.0041(10)
C10 0.0330(14) 0.0335(14) 0.0311(14) -0.0034(11) 0.0163(12) 0.0034(11)
C17 0.0287(14) 0.0292(14) 0.0280(14) -0.0050(10) 0.0159(12) -0.0036(10)
C34 0.0301(14) 0.0334(14) 0.0383(15) 0.0055(12) 0.0196(13) 0.0017(11)
C12 0.0214(11) 0.0248(11) 0.0225(11) -0.0014(9) 0.0124(10) 0.0017(9)
C9 0.0289(13) 0.0279(13) 0.0267(13) -0.0006(10) 0.0152(11) -0.0008(10)
C3 0.0323(15) 0.0409(16) 0.0486(18) 0.0055(13) 0.0235(14) -0.0011(12)
C28 0.0236(13) 0.0358(14) 0.0340(14) -0.0044(11) 0.0154(12) 0.0013(11)
C33 0.0315(14) 0.0484(17) 0.0322(14) 0.0076(12) 0.0212(12) 0.0056(12)
C13 0.0320(14) 0.0315(13) 0.0257(13) 0.0015(10) 0.0167(11) 0.0022(11)
C14 0.0371(15) 0.0384(15) 0.0305(14) -0.0007(12) 0.0218(13) 0.0040(12)
C32 0.0290(14) 0.0451(16) 0.0271(14) -0.0008(12) 0.0167(12) 0.0050(12)
C11 0.0318(14) 0.0327(14) 0.0410(16) -0.0059(12) 0.0217(13) -0.0035(11)
C5 0.0295(14) 0.0388(15) 0.0282(14) 0.0070(11) 0.0135(12) 0.0074(11)
C19 0.0252(13) 0.0338(14) 0.0417(16) -0.0053(12) 0.0178(12) -0.0006(11)
C4 0.0434(17) 0.0321(15) 0.0510(19) 0.0068(13) 0.0261(16) 0.0028(13)
F2B 0.048(2) 0.063(3) 0.123(4) -0.033(2) 0.035(2) 0.0023(18)
C16 0.0357(15) 0.0323(14) 0.0412(16) -0.0098(12) 0.0217(13) -0.0067(11)
C8 0.0330(15) 0.0478(17) 0.0262(14) 0.0025(12) 0.0115(12) 0.0041(13)
C22 0.0363(17) 0.0310(15) 0.0500(19) -0.0016(12) 0.0242(15) 0.0064(11)
C6 0.0418(18) 0.056(2) 0.0343(16) 0.0172(15) 0.0155(14) 0.0027(15)
O2A 0.0571(16) 0.0561(16) 0.0758(18) -0.0029(14) 0.0382(14) 0.0077(13)
C15 0.0353(15) 0.0425(16) 0.0318(15) -0.0114(12) 0.0172(13) 0.0000(12)
C20 0.0311(15) 0.0387(16) 0.0521(19) -0.0098(14) 0.0227(15) -0.0059(12)
C21 0.0420(17) 0.0291(14) 0.0499(18) -0.0069(13) 0.0263(15) -0.0054(12)
C36A 0.0478(16) 0.0456(16) 0.0337(14) -0.0082(13) 0.0238(13) -0.0139(14)
C43 0.084(3) 0.040(2) 0.085(3) 0.0186(19) 0.056(3) 0.0216(19)
F1B 0.060(2) 0.071(3) 0.220(7) -0.017(3) 0.087(3) -0.017(2)
C44 0.060(3) 0.070(3) 0.064(3) 0.024(2) 0.023(2) 0.011(2)
C40A 0.068(4) 0.043(4) 0.147(6) -0.002(5) 0.079(4) 0.001(4)
C41A 0.069(4) 0.041(4) 0.102(5) -0.009(4) 0.063(4) -0.001(3)
C42A 0.055(4) 0.040(3) 0.083(4) -0.014(3) 0.041(3) -0.015(3)
C37A 0.043(3) 0.038(3) 0.087(4) -0.022(3) 0.038(3) -0.013(2)
C38A 0.036(3) 0.035(3) 0.116(4) -0.031(3) 0.040(3) -0.007(2)
C39A 0.049(3) 0.039(4) 0.149(6) -0.019(4) 0.066(4) -0.007(3)
F2A 0.101(8) 0.052(5) 0.069(6) 0.007(4) 0.049(6) 0.009(5)
C42B 0.029(5) 0.035(7) 0.059(6) -0.019(5) 0.020(5) -0.010(5)
C37B 0.042(7) 0.032(6) 0.064(6) -0.004(5) 0.027(5) -0.005(5)
C38B 0.035(6) 0.039(7) 0.073(6) 0.000(6) 0.023(5) -0.002(5)
C39B 0.059(7) 0.043(7) 0.083(8) 0.002(6) 0.040(6) 0.005(6)
C40B 0.071(8) 0.043(8) 0.080(8) 0.002(7) 0.039(6) -0.002(6)
C41B 0.072(9) 0.051(12) 0.072(9) -0.003(9) 0.031(8) -0.010(9)
F1A 0.052(6) 0.075(7) 0.073(6) -0.012(5) 0.005(5) 0.009(5)

loop_
_atom_type_symbol
_atom_type_description
_atom_type_scat_dispersion_real
_atom_type_scat_dispersion_imag
_atom_type_scat_source
C C 0.0181 0.0091 'International Tables Vol C Tables 4.2.6.8 and 6.1.1.4'
H H 0.0000 0.0000 'International Tables Vol C Tables 4.2.6.8 and 6.1.1.4'
F F 0.0727 0.0534 'International Tables Vol C Tables 4.2.6.8 and 6.1.1.4'
N N 0.0311 0.0180 'International Tables Vol C Tables 4.2.6.8 and 6.1.1.4'
O O 0.0492 0.0322 'International Tables Vol C Tables 4.2.6.8 and 6.1.1.4'
P P 0.2955 0.4335 'International Tables Vol C Tables 4.2.6.8 and 6.1.1.4'
Pd Pd 0.1215 3.9337 'International Tables Vol C Tables 4.2.6.8 and 6.1.1.4'
S S 0.3331 0.5567 'International Tables Vol C Tables 4.2.6.8 and 6.1.1.4'

loop_
_exptl_crystal_face_index_h
_exptl_crystal_face_index_k
_exptl_crystal_face_index_l
_exptl_crystal_face_perp_dist
12 -8 -6 0.0497
16 0 -12 0.0782
6 8 4 0.0421
0 9 8 0.0326
9 -9 -4 0.0422
-3 6 12 0.0389
0 -5 -12 0.0451
0 4 -5 0.0459
-13 3 -2 0.0616
-15 -5 8 0.0541
1 -7 9 0.0371
15 1 -3 0.0526
1 11 1 0.0279
-7 -5 -7 0.0383
-2 -9 -7 0.0293
-9 2 15 0.0433
0 -1 13 0.0331
-11 -7 -1 0.0364
1 -11 3 0.0275

loop_
_geom_angle_atom_site_label_1
_geom_angle_atom_site_label_2
_geom_angle_atom_site_label_3
_geom_angle
_geom_angle_site_symmetry_1
_geom_angle_site_symmetry_3
_geom_angle_publ_flag
P1 Pd1 P1 53.53(3) . 2_556 ?
P2 Pd1 P1 107.09(2) . 2_556 ?
P2 Pd1 P1 158.58(2) . . ?
C1 Pd1 P1 104.63(7) . . ?
C1 Pd1 P1 156.70(7) . 2_556 ?
C1 Pd1 P2 95.70(7) . . ?
Pd1 P1 Pd1 108.01(2) . 2_556 ?
P1 P1 Pd1 62.30(3) 2_556 2_556 ?
P1 P1 Pd1 64.17(3) 2_556 . ?
C12 P1 Pd1 124.34(8) . 2_556 ?
C12 P1 Pd1 125.45(8) . . ?
C12 P1 P1 126.75(8) . 2_556 ?
C24 P2 Pd1 121.07(8) . . ?
C30 P2 Pd1 112.60(9) . . ?
C30 P2 C24 103.66(12) . . ?
C30 P2 C18 105.80(12) . . ?
C18 P2 Pd1 110.87(9) . . ?
C18 P2 C24 101.33(12) . . ?
O3A S1A O1A 115.1(3) . . ?
O3A S1A O2A 113.2(3) . . ?
O3A S1A C36A 103.3(3) . . ?
O1A S1A C36A 102.4(2) . . ?
O2A S1A O1A 118.2(2) . . ?
O2A S1A C36A 101.6(2) . . ?
C43 O4 C43 114.0(5) 2_757 . ?
C1 N1 C2 122.4(2) . . ?
C1 N1 C5 109.8(2) . . ?
C5 N1 C2 127.8(2) . . ?
C1 N2 C7 109.7(2) . . ?
C1 N2 C9 122.6(2) . . ?
C7 N2 C9 127.2(2) . . ?
N1 C1 Pd1 125.5(2) . . ?
N1 C1 N2 106.8(2) . . ?
N2 C1 Pd1 127.59(19) . . ?
C29 C24 P2 122.1(2) . . ?
C25 C24 P2 118.6(2) . . ?
C25 C24 C29 119.3(2) . . ?
C27 C26 H26 120.2 . . ?
C25 C26 H26 120.2 . . ?
C25 C26 C27 119.7(3) . . ?
C35 C30 P2 117.2(2) . . ?
C31 C30 P2 123.2(2) . . ?
C31 C30 C35 119.6(3) . . ?
C24 C29 H29 120.2 . . ?
C28 C29 C24 119.6(3) . . ?
C28 C29 H29 120.2 . . ?
C23 C18 P2 121.2(2) . . ?
C19 C18 P2 119.7(2) . . ?
C19 C18 C23 119.2(3) . . ?
N1 C2 H2 106.4 . . ?
N1 C2 C3 111.7(3) . . ?
N1 C2 C4 111.5(2) . . ?
C3 C2 H2 106.4 . . ?
C4 C2 H2 106.4 . . ?
C4 C2 C3 113.9(3) . . ?
C30 C35 H35 120.2 . . ?
C34 C35 C30 119.6(3) . . ?
C34 C35 H35 120.2 . . ?
C26 C27 H27 120.0 . . ?
C28 C27 C26 120.0(3) . . ?
C28 C27 H27 120.0 . . ?
N2 C7 C8 124.8(3) . . ?
C5 C7 N2 106.6(3) . . ?
C5 C7 C8 128.3(3) . . ?
C24 C25 H25 119.6 . . ?
C26 C25 C24 120.8(3) . . ?
C26 C25 H25 119.6 . . ?
C18 C23 H23 119.7 . . ?
C22 C23 C18 120.6(3) . . ?
C22 C23 H23 119.7 . . ?
C30 C31 H31 120.0 . . ?
C32 C31 C30 119.9(3) . . ?
C32 C31 H31 120.0 . . ?
H10A C10 H10B 109.5 . . ?
H10A C10 H10C 109.5 . . ?
H10B C10 H10C 109.5 . . ?
C9 C10 H10A 109.5 . . ?
C9 C10 H10B 109.5 . . ?
C9 C10 H10C 109.5 . . ?
H17A C17 H17B 108.1 . . ?
C12 C17 H17A 109.5 . . ?
C12 C17 H17B 109.5 . . ?
C12 C17 C16 110.5(2) . . ?
C16 C17 H17A 109.5 . . ?
C16 C17 H17B 109.5 . . ?
C35 C34 H34 119.8 . . ?
C35 C34 C33 120.3(3) . . ?
C33 C34 H34 119.8 . . ?
P1 C12 H12 108.5 . . ?
C17 C12 P1 111.55(17) . . ?
C17 C12 H12 108.5 . . ?
C17 C12 C13 111.2(2) . . ?
C13 C12 P1 108.61(18) . . ?
C13 C12 H12 108.5 . . ?
N2 C9 C10 111.2(2) . . ?
N2 C9 H9 106.9 . . ?
N2 C9 C11 113.9(2) . . ?
C10 C9 H9 106.9 . . ?
C11 C9 C10 110.7(2) . . ?
C11 C9 H9 106.9 . . ?
C2 C3 H3A 109.5 . . ?
C2 C3 H3B 109.5 . . ?
C2 C3 H3C 109.5 . . ?
H3A C3 H3B 109.5 . . ?
H3A C3 H3C 109.5 . . ?
H3B C3 H3C 109.5 . . ?
C29 C28 H28 119.7 . . ?
C27 C28 C29 120.5(3) . . ?
C27 C28 H28 119.7 . . ?
C34 C33 H33 119.9 . . ?
C32 C33 C34 120.1(3) . . ?
C32 C33 H33 119.9 . . ?
C12 C13 H13A 109.7 . . ?
C12 C13 H13B 109.7 . . ?
C12 C13 C14 109.9(2) . . ?
H13A C13 H13B 108.2 . . ?
C14 C13 H13A 109.7 . . ?
C14 C13 H13B 109.7 . . ?
C13 C14 H14A 109.4 . . ?
C13 C14 H14B 109.4 . . ?
H14A C14 H14B 108.0 . . ?
C15 C14 C13 111.0(2) . . ?
C15 C14 H14A 109.4 . . ?
C15 C14 H14B 109.4 . . ?
C31 C32 H32 119.9 . . ?
C33 C32 C31 120.3(3) . . ?
C33 C32 H32 119.9 . . ?
C9 C11 H11A 109.5 . . ?
C9 C11 H11B 109.5 . . ?
C9 C11 H11C 109.5 . . ?
H11A C11 H11B 109.5 . . ?
H11A C11 H11C 109.5 . . ?
H11B C11 H11C 109.5 . . ?
N1 C5 C6 125.0(3) . . ?
C7 C5 N1 107.0(2) . . ?
C7 C5 C6 128.0(3) . . ?
C18 C19 H19 120.0 . . ?
C20 C19 C18 119.9(3) . . ?
C20 C19 H19 120.0 . . ?
C2 C4 H4A 109.5 . . ?
C2 C4 H4B 109.5 . . ?
C2 C4 H4C 109.5 . . ?
H4A C4 H4B 109.5 . . ?
H4A C4 H4C 109.5 . . ?
H4B C4 H4C 109.5 . . ?
C17 C16 H16A 109.2 . . ?
C17 C16 H16B 109.2 . . ?
H16A C16 H16B 107.9 . . ?
C15 C16 C17 112.1(3) . . ?
C15 C16 H16A 109.2 . . ?
C15 C16 H16B 109.2 . . ?
C7 C8 H8A 109.5 . . ?
C7 C8 H8B 109.5 . . ?
C7 C8 H8C 109.5 . . ?
H8A C8 H8B 109.5 . . ?
H8A C8 H8C 109.5 . . ?
H8B C8 H8C 109.5 . . ?
C23 C22 H22 120.0 . . ?
C21 C22 C23 120.1(3) . . ?
C21 C22 H22 120.0 . . ?
C5 C6 H6A 109.5 . . ?
C5 C6 H6B 109.5 . . ?
C5 C6 H6C 109.5 . . ?
H6A C6 H6B 109.5 . . ?
H6A C6 H6C 109.5 . . ?
H6B C6 H6C 109.5 . . ?
C14 C15 H15A 109.4 . . ?
C14 C15 H15B 109.4 . . ?
C16 C15 C14 111.1(2) . . ?
C16 C15 H15A 109.4 . . ?
C16 C15 H15B 109.4 . . ?
H15A C15 H15B 108.0 . . ?
C19 C20 H20 119.6 . . ?
C19 C20 C21 120.7(3) . . ?
C21 C20 H20 119.6 . . ?
C22 C21 C20 119.5(3) . . ?
C22 C21 H21 120.2 . . ?
C20 C21 H21 120.2 . . ?
F4A C36A S1A 110.6(3) . . ?
F4A C36A F3A 104.7(4) . . ?
F3A C36A S1A 111.0(3) . . ?
F5A C36A S1A 111.2(3) . . ?
F5A C36A F4A 109.9(3) . . ?
F5A C36A F3A 109.3(3) . . ?
O4 C43 H43A 109.7 . . ?
O4 C43 H43B 109.7 . . ?
O4 C43 C44 110.0(3) . . ?
H43A C43 H43B 108.2 . . ?
C44 C43 H43A 109.7 . . ?
C44 C43 H43B 109.7 . . ?
C43 C44 H44A 109.5 . . ?
C43 C44 H44B 109.5 . . ?
C43 C44 H44C 109.5 . . ?
H44A C44 H44B 109.5 . . ?
H44A C44 H44C 109.5 . . ?
H44B C44 H44C 109.5 . . ?
C41A C40A H40A 120.0 . . ?
C41A C40A C39A 120.0 . . ?
C39A C40A H40A 120.0 . . ?
C40A C41A H41A 120.0 . . ?
C42A C41A C40A 120.0 . . ?
C42A C41A H41A 120.0 . . ?
C41A C42A H42A 120.0 . . ?
C37A C42A C41A 120.0 . . ?
C37A C42A H42A 120.0 . . ?
C42A C37A H37A 120.0 . . ?
C38A C37A C42A 120.0 . . ?
C38A C37A H37A 120.0 . . ?
F2B C38A C37A 120.4(5) . . ?
F2B C38A C39A 119.6(5) . . ?
C37A C38A C39A 120.0 . . ?
F1B C39A C40A 122.1(7) . . ?
F1B C39A C38A 117.9(7) . . ?
C38A C39A C40A 120.0 . . ?
C37B C42B H42B 120.0 . . ?
C37B C42B C41B 120.0 . . ?
C41B C42B H42B 120.0 . . ?
F2A C37B C42B 117.4(12) . . ?
F2A C37B C38B 122.5(12) . . ?
C42B C37B C38B 120.0 . . ?
C39B C38B C37B 120.0 . . ?
F1A C38B C37B 115.0(12) . . ?
F1A C38B C39B 125.0(12) . . ?
C38B C39B H39B 120.0 . . ?
C40B C39B C38B 120.0 . . ?
C40B C39B H39B 120.0 . . ?
C39B C40B H40B 120.0 . . ?
C39B C40B C41B 120.0 . . ?
C41B C40B H40B 120.0 . . ?
C42B C41B H41B 120.0 . . ?
C40B C41B C42B 120.0 . . ?
C40B C41B H41B 120.0 . . ?
O1B S1B O2B 133.0(15) . . ?
O1B S1B C36B 101.2(14) . . ?
O2B S1B C36B 92.5(16) . . ?
O3B S1B O1B 89(2) . . ?
O3B S1B O2B 122(3) . . ?
O3B S1B C36B 120(3) . . ?
F3B C36B S1B 94(2) . . ?
F5B C36B S1B 109(2) . . ?
F5B C36B F3B 125(3) . . ?
F4B C36B S1B 94(2) . . ?
F4B C36B F3B 95(3) . . ?
F4B C36B F5B 131(3) . . ?

loop_
_geom_bond_atom_site_label_1
_geom_bond_atom_site_label_2
_geom_bond_distance
_geom_bond_site_symmetry_2
_geom_bond_publ_flag
Pd1 P1 2.3295(6) . ?
Pd1 P1 2.3683(6) 2_556 ?
Pd1 P2 2.3213(6) . ?
Pd1 C1 2.061(2) . ?
P1 P1 2.1160(12) 2_556 ?
P1 C12 1.855(2) . ?
P2 C24 1.831(3) . ?
P2 C30 1.822(3) . ?
P2 C18 1.828(3) . ?
S1A O3A 1.420(7) . ?
S1A O1A 1.450(4) . ?
S1A O2A 1.438(4) . ?
S1A C36A 1.815(4) . ?
O4 C43 1.418(5) 2_757 ?
O4 C43 1.418(5) . ?
F4A C36A 1.352(6) . ?
F3A C36A 1.366(5) . ?
N1 C1 1.346(3) . ?
N1 C2 1.478(4) . ?
N1 C5 1.395(4) . ?
N2 C1 1.347(4) . ?
N2 C7 1.400(4) . ?
N2 C9 1.486(3) . ?
F5A C36A 1.338(5) . ?
C24 C29 1.400(4) . ?
C24 C25 1.394(4) . ?
C26 H26 0.9300 . ?
C26 C27 1.394(4) . ?
C26 C25 1.386(4) . ?
C30 C35 1.403(4) . ?
C30 C31 1.392(4) . ?
C29 H29 0.9300 . ?
C29 C28 1.394(4) . ?
C18 C23 1.396(4) . ?
C18 C19 1.394(4) . ?
C2 H2 0.9800 . ?
C2 C3 1.528(4) . ?
C2 C4 1.522(4) . ?
C35 H35 0.9300 . ?
C35 C34 1.384(4) . ?
C27 H27 0.9300 . ?
C27 C28 1.383(4) . ?
C7 C5 1.355(4) . ?
C7 C8 1.487(4) . ?
C25 H25 0.9300 . ?
C23 H23 0.9300 . ?
C23 C22 1.388(4) . ?
C31 H31 0.9300 . ?
C31 C32 1.391(4) . ?
C10 H10A 0.9600 . ?
C10 H10B 0.9600 . ?
C10 H10C 0.9600 . ?
C10 C9 1.527(4) . ?
C17 H17A 0.9700 . ?
C17 H17B 0.9700 . ?
C17 C12 1.530(4) . ?
C17 C16 1.536(4) . ?
C34 H34 0.9300 . ?
C34 C33 1.389(4) . ?
C12 H12 0.9800 . ?
C12 C13 1.534(3) . ?
C9 H9 0.9800 . ?
C9 C11 1.523(4) . ?
C3 H3A 0.9600 . ?
C3 H3B 0.9600 . ?
C3 H3C 0.9600 . ?
C28 H28 0.9300 . ?
C33 H33 0.9300 . ?
C33 C32 1.377(5) . ?
C13 H13A 0.9700 . ?
C13 H13B 0.9700 . ?
C13 C14 1.534(4) . ?
C14 H14A 0.9700 . ?
C14 H14B 0.9700 . ?
C14 C15 1.528(4) . ?
C32 H32 0.9300 . ?
C11 H11A 0.9600 . ?
C11 H11B 0.9600 . ?
C11 H11C 0.9600 . ?
C5 C6 1.494(4) . ?
C19 H19 0.9300 . ?
C19 C20 1.386(4) . ?
C4 H4A 0.9600 . ?
C4 H4B 0.9600 . ?
C4 H4C 0.9600 . ?
F2B C38A 1.351(7) . ?
C16 H16A 0.9700 . ?
C16 H16B 0.9700 . ?
C16 C15 1.524(4) . ?
C8 H8A 0.9600 . ?
C8 H8B 0.9600 . ?
C8 H8C 0.9600 . ?
C22 H22 0.9300 . ?
C22 C21 1.384(5) . ?
C6 H6A 0.9600 . ?
C6 H6B 0.9600 . ?
C6 H6C 0.9600 . ?
C15 H15A 0.9700 . ?
C15 H15B 0.9700 . ?
C20 H20 0.9300 . ?
C20 C21 1.392(5) . ?
C21 H21 0.9300 . ?
C43 H43A 0.9700 . ?
C43 H43B 0.9700 . ?
C43 C44 1.487(7) . ?
F1B C39A 1.319(5) . ?
C44 H44A 0.9600 . ?
C44 H44B 0.9600 . ?
C44 H44C 0.9600 . ?
C40A H40A 0.9300 . ?
C40A C41A 1.3900 . ?
C40A C39A 1.3900 . ?
C41A H41A 0.9300 . ?
C41A C42A 1.3900 . ?
C42A H42A 0.9300 . ?
C42A C37A 1.3900 . ?
C37A H37A 0.9300 . ?
C37A C38A 1.3900 . ?
C38A C39A 1.3900 . ?
F2A C37B 1.315(15) . ?
C42B H42B 0.9300 . ?
C42B C37B 1.3900 . ?
C42B C41B 1.3900 . ?
C37B C38B 1.3900 . ?
C38B C39B 1.3900 . ?
C38B F1A 1.311(14) . ?
C39B H39B 0.9300 . ?
C39B C40B 1.3900 . ?
C40B H40B 0.9300 . ?
C40B C41B 1.3900 . ?
C41B H41B 0.9300 . ?
S1B O1B 1.41(2) . ?
S1B O2B 1.49(3) . ?
S1B O3B 1.34(6) . ?
S1B C36B 1.88(3) . ?
C36B F3B 1.59(5) . ?
C36B F5B 1.36(4) . ?
C36B F4B 1.33(4) . ?

loop_
_geom_torsion_atom_site_label_1
_geom_torsion_atom_site_label_2
_geom_torsion_atom_site_label_3
_geom_torsion_atom_site_label_4
_geom_torsion
_geom_torsion_site_symmetry_1
_geom_torsion_site_symmetry_2
_geom_torsion_site_symmetry_3
_geom_torsion_site_symmetry_4
_geom_torsion_publ_flag
Pd1 P1 C12 C17 37.7(2) . . . . ?
Pd1 P1 C12 C17 -123.41(17) 2_556 . . . ?
Pd1 P1 C12 C13 113.66(17) 2_556 . . . ?
Pd1 P1 C12 C13 -85.25(18) . . . . ?
Pd1 P2 C24 C29 -128.4(2) . . . . ?
Pd1 P2 C24 C25 52.1(2) . . . . ?
Pd1 P2 C30 C35 54.8(2) . . . . ?
Pd1 P2 C30 C31 -124.9(2) . . . . ?
Pd1 P2 C18 C23 -158.8(2) . . . . ?
Pd1 P2 C18 C19 20.2(3) . . . . ?
P1 P1 C12 C17 -44.5(2) 2_556 . . . ?
P1 P1 C12 C13 -167.45(14) 2_556 . . . ?
P1 C12 C13 C14 -179.08(19) . . . . ?
P2 C24 C29 C28 179.7(2) . . . . ?
P2 C24 C25 C26 -179.3(2) . . . . ?
P2 C30 C35 C34 -179.8(2) . . . . ?
P2 C30 C31 C32 179.1(2) . . . . ?
P2 C18 C23 C22 179.8(3) . . . . ?
P2 C18 C19 C20 -179.2(3) . . . . ?
O3A S1A C36A F4A -67.6(4) . . . . ?
O3A S1A C36A F3A 176.7(4) . . . . ?
O3A S1A C36A F5A 54.8(4) . . . . ?
N2 C7 C5 N1 1.5(3) . . . . ?
N2 C7 C5 C6 -179.0(3) . . . . ?
C1 N1 C2 C3 -113.4(3) . . . . ?
C1 N1 C2 C4 117.8(3) . . . . ?
C1 N1 C5 C7 -0.9(3) . . . . ?
C1 N1 C5 C6 179.6(3) . . . . ?
C1 N2 C7 C5 -1.6(3) . . . . ?
C1 N2 C7 C8 172.2(3) . . . . ?
C1 N2 C9 C10 112.4(3) . . . . ?
C1 N2 C9 C11 -121.7(3) . . . . ?
O1A S1A C36A F4A 172.6(3) . . . . ?
O1A S1A C36A F3A 56.8(4) . . . . ?
O1A S1A C36A F5A -65.1(3) . . . . ?
C24 P2 C30 C35 -77.8(2) . . . . ?
C24 P2 C30 C31 102.5(2) . . . . ?
C24 P2 C18 C23 -29.1(3) . . . . ?
C24 P2 C18 C19 150.0(2) . . . . ?
C24 C29 C28 C27 -0.4(4) . . . . ?
C26 C27 C28 C29 1.1(4) . . . . ?
C30 P2 C24 C29 -0.9(2) . . . . ?
C30 P2 C24 C25 179.5(2) . . . . ?
C30 P2 C18 C23 78.8(3) . . . . ?
C30 P2 C18 C19 -102.2(2) . . . . ?
C30 C35 C34 C33 0.9(4) . . . . ?
C30 C31 C32 C33 0.5(4) . . . . ?
C29 C24 C25 C26 1.1(4) . . . . ?
C18 P2 C24 C29 108.6(2) . . . . ?
C18 P2 C24 C25 -71.0(2) . . . . ?
C18 P2 C30 C35 176.0(2) . . . . ?
C18 P2 C30 C31 -3.7(3) . . . . ?
C18 C23 C22 C21 -0.9(5) . . . . ?
C18 C19 C20 C21 -0.2(5) . . . . ?
C2 N1 C1 Pd1 -2.1(4) . . . . ?
C2 N1 C1 N2 -178.5(2) . . . . ?
C2 N1 C5 C7 177.4(3) . . . . ?
C2 N1 C5 C6 -2.1(5) . . . . ?
C35 C30 C31 C32 -0.6(4) . . . . ?
C35 C34 C33 C32 -0.9(4) . . . . ?
C27 C26 C25 C24 -0.3(4) . . . . ?
C7 N2 C1 Pd1 -175.30(19) . . . . ?
C7 N2 C1 N1 1.0(3) . . . . ?
C7 N2 C9 C10 -58.7(3) . . . . ?
C7 N2 C9 C11 67.2(3) . . . . ?
C25 C24 C29 C28 -0.8(4) . . . . ?
C25 C26 C27 C28 -0.8(4) . . . . ?
C23 C18 C19 C20 -0.1(5) . . . . ?
C23 C22 C21 C20 0.6(5) . . . . ?
C31 C30 C35 C34 -0.1(4) . . . . ?
C17 C12 C13 C14 57.8(3) . . . . ?
C17 C16 C15 C14 -54.5(3) . . . . ?
C34 C33 C32 C31 0.2(4) . . . . ?
C12 C17 C16 C15 54.3(3) . . . . ?
C12 C13 C14 C15 -57.5(3) . . . . ?
C9 N2 C1 Pd1 12.2(4) . . . . ?
C9 N2 C1 N1 -171.4(2) . . . . ?
C9 N2 C7 C5 170.4(2) . . . . ?
C9 N2 C7 C8 -15.8(4) . . . . ?
C13 C14 C15 C16 56.1(3) . . . . ?
C5 N1 C1 Pd1 176.34(19) . . . . ?
C5 N1 C1 N2 -0.1(3) . . . . ?
C5 N1 C2 C3 68.5(4) . . . . ?
C5 N1 C2 C4 -60.3(4) . . . . ?
C19 C18 C23 C22 0.7(5) . . . . ?
C19 C20 C21 C22 0.0(6) . . . . ?
F2B C38A C39A F1B -1.7(5) . . . . ?
F2B C38A C39A C40A 179.6(5) . . . . ?
C16 C17 C12 P1 -177.4(2) . . . . ?
C16 C17 C12 C13 -56.0(3) . . . . ?
C8 C7 C5 N1 -172.0(3) . . . . ?
C8 C7 C5 C6 7.5(5) . . . . ?
O2A S1A C36A F4A 49.9(4) . . . . ?
O2A S1A C36A F3A -65.8(3) . . . . ?
O2A S1A C36A F5A 172.3(3) . . . . ?
C43 O4 C43 C44 174.2(5) 2_757 . . . ?
C40A C41A C42A C37A 0.0 . . . . ?
C41A C40A C39A F1B -178.6(5) . . . . ?
C41A C40A C39A C38A 0.0 . . . . ?
C41A C42A C37A C38A 0.0 . . . . ?
C42A C37A C38A F2B -179.6(5) . . . . ?
C42A C37A C38A C39A 0.0 . . . . ?
C37A C38A C39A F1B 178.7(5) . . . . ?
C37A C38A C39A C40A 0.0 . . . . ?
C39A C40A C41A C42A 0.0 . . . . ?
F2A C37B C38B C39B -177.9(13) . . . . ?
F2A C37B C38B F1A 4.3(13) . . . . ?
C42B C37B C38B C39B 0.0 . . . . ?
C42B C37B C38B F1A -177.7(14) . . . . ?
C37B C42B C41B C40B 0.0 . . . . ?
C37B C38B C39B C40B 0.0 . . . . ?
C38B C39B C40B C41B 0.0 . . . . ?
C39B C40B C41B C42B 0.0 . . . . ?
C41B C42B C37B F2A 178.0(12) . . . . ?
C41B C42B C37B C38B 0.0 . . . . ?
F1A C38B C39B C40B 177.5(16) . . . . ?
O1B S1B C36B F3B -48(2) . . . . ?
O1B S1B C36B F5B -177.2(19) . . . . ?
O1B S1B C36B F4B 47(2) . . . . ?
O2B S1B C36B F3B 178(2) . . . . ?
O2B S1B C36B F5B 48(2) . . . . ?
O2B S1B C36B F4B -87(2) . . . . ?
O3B S1B C36B F3B 48(4) . . . . ?
O3B S1B C36B F5B -82(4) . . . . ?
O3B S1B C36B F4B 143(3) . . . . ?

loop_
_exptl_oxdiff_crystal_face_indexfrac_h
_exptl_oxdiff_crystal_face_indexfrac_k
_exptl_oxdiff_crystal_face_indexfrac_l
_exptl_oxdiff_crystal_face_x
_exptl_oxdiff_crystal_face_y
_exptl_oxdiff_crystal_face_z
11.6517 -7.8830 -5.9692 -0.0174 -0.7310 0.6821
15.6927 -0.0614 -12.1965 0.7338 -0.5613 0.3828
6.0039 8.3598 4.1297 0.5729 0.7488 0.3332
-0.3924 8.7987 7.8563 0.3312 0.9381 0.1014
8.5284 -9.4053 -3.6635 -0.2550 -0.7185 0.6471
-2.6448 6.3677 11.6036 0.0244 0.9746 0.2228
0.4543 -5.3516 -11.5427 -0.0227 -0.9204 -0.3904
0.0000 4.0000 -5.0000 0.3745 -0.0172 -0.3765
-13.0001 3.0000 -2.0001 -0.1166 0.0157 -1.0208
-15.0002 -5.0000 7.9999 -0.9199 0.0406 -0.3951
1.0000 -7.0000 9.0000 -0.6346 0.0479 0.7351
15.0001 1.0000 -2.9999 0.5454 -0.0234 0.7715
0.9998 11.0000 1.0000 0.6800 0.7224 -0.2250
-6.9998 -5.0000 -7.0000 -0.3194 -0.6991 -0.6455
-1.9998 -9.0000 -6.9999 -0.4304 -0.9173 -0.2040
-9.0004 2.0000 14.9999 -0.5042 0.8560 0.1251
-0.0002 -1.0000 12.9999 -0.3939 0.6137 0.6889
-10.9999 -7.0000 -1.0000 -0.7046 -0.5281 -0.5345
1.0001 -11.0000 3.0000 -0.7279 -0.5054 0.5547
